data_7235838
loop_
_publ_author_name
'Suttil, J. A.'
'Kucharyson, J. F.'
'Escalante-Garcia, I. L.'
'Cabrera, P. J.'
'James, B. R.'
'Savinell, R. F.'
'Sanford, M. S.'
'Thompson, L. T.'

_publ_section_title
;
 Metal acetylacetonate complexes for high energy density non-aqueous redox
 flow batteries
;
_journal_issue 15
_journal_name_full 'Journal of Materials Chemistry A'
_journal_page_first 7929
_journal_paper_doi 10.1039/C4TA06622G
_journal_volume 3
_journal_year 2015
_chemical_formula_sum 'C35 H29 Cr O6'
_chemical_formula_weight 597.58
_space_group_IT_number 2
_space_group_name_Hall '-P 1'
_space_group_name_H-M_alt 'P -1'
_symmetry_cell_setting triclinic
_symmetry_space_group_name_H-M 'P -1'
_atom_sites_solution_hydrogens geom
_atom_sites_solution_primary direct
_atom_sites_solution_secondary difmap
_audit_creation_method SHELXL-97
_audit_update_record
;
2014-03-20 deposited with the CCDC.
2015-03-13 downloaded from the CCDC.
;
_cell_angle_alpha 94.4750(10)
_cell_angle_beta 92.6810(10)
_cell_angle_gamma 112.3820(10)
_cell_formula_units_Z 2
_cell_length_a 10.1881(2)
_cell_length_b 10.8140(2)
_cell_length_c 13.9887(3)
_cell_measurement_reflns_used 9870
_cell_measurement_temperature 85(2)
_cell_measurement_theta_max 34.51
_cell_measurement_theta_min 2.30
_cell_volume 1415.84(5)
_computing_cell_refinement 'Bruker SAINT'
_computing_data_collection 'Bruker APEX1'
_computing_data_reduction 'Bruker SAINT'
_computing_molecular_graphics 'Bruker SHELXTL'
_computing_publication_material 'Bruker SHELXTL'
_computing_structure_refinement 'SHELXL-97 (Sheldrick, 2008)'
_computing_structure_solution 'SHELXS-97 (Sheldrick, 2008)'
_diffrn_ambient_temperature 85(2)
_diffrn_measured_fraction_theta_full 0.992
_diffrn_measured_fraction_theta_max 0.992
_diffrn_measurement_device_type 'Bruker APEX-I CCD'
_diffrn_measurement_method '\f and \w scans'
_diffrn_radiation_monochromator graphite
_diffrn_radiation_source 'fine-focus sealed tube'
_diffrn_radiation_type MoK\a
_diffrn_radiation_wavelength 0.71073
_diffrn_reflns_av_R_equivalents 0.0702
_diffrn_reflns_av_sigmaI/netI 0.0524
_diffrn_reflns_limit_h_max 17
_diffrn_reflns_limit_h_min -17
_diffrn_reflns_limit_k_max 18
_diffrn_reflns_limit_k_min -18
_diffrn_reflns_limit_l_max 23
_diffrn_reflns_limit_l_min -23
_diffrn_reflns_number 87026
_diffrn_reflns_theta_full 37.08
_diffrn_reflns_theta_max 37.08
_diffrn_reflns_theta_min 2.05
_exptl_absorpt_coefficient_mu 0.451
_exptl_absorpt_correction_T_max 0.9691
_exptl_absorpt_correction_T_min 0.9436
_exptl_absorpt_correction_type multi-scan
_exptl_absorpt_process_details
;
  Blessing, R. Acta Cryst. (1995) A51 33-38.
  Sheldrick, G.  SADABS (Version 2008/1) Bruker AXS area
  detector absorption and other corrections, University of 
  Gottingen, Germany 2008.
;
_exptl_crystal_colour green
_exptl_crystal_density_diffrn 1.402
_exptl_crystal_density_method 'not measured'
_exptl_crystal_description block
_exptl_crystal_F_000 622
_exptl_crystal_size_max 0.13
_exptl_crystal_size_mid 0.12
_exptl_crystal_size_min 0.07
_refine_diff_density_max 0.867
_refine_diff_density_min -0.419
_refine_diff_density_rms 0.092
_refine_ls_extinction_method none
_refine_ls_goodness_of_fit_ref 1.036
_refine_ls_hydrogen_treatment constr
_refine_ls_matrix_type full
_refine_ls_number_parameters 381
_refine_ls_number_reflns 14372
_refine_ls_number_restraints 0
_refine_ls_restrained_S_all 1.036
_refine_ls_R_factor_all 0.0722
_refine_ls_R_factor_gt 0.0468
_refine_ls_shift/su_max 0.002
_refine_ls_shift/su_mean 0.000
_refine_ls_structure_factor_coef Fsqd
_refine_ls_weighting_details 'calc w=1/[\s^2^(Fo^2^)+(0.0523P)^2^+0.5887P] where P=(Fo^2^+2Fc^2^)/3'
_refine_ls_weighting_scheme calc
_refine_ls_wR_factor_gt 0.1090
_refine_ls_wR_factor_ref 0.1231
_reflns_number_gt 10727
_reflns_number_total 14372
_reflns_threshold_expression >2sigma(I)
_cod_data_source_file c4ta06622g2.cif
_cod_data_source_block jas342
_cod_depositor_comments
;
The following automatic conversions were performed:

data item '_symmetry_cell_setting' value 'Triclinic' was changed to
'triclinic' in accordance with the
/home/saulius/struct/COD-crude-data/automatic-downloads/DataCite-retrospective/RSC/depositions/lib/dictionaries/cif_core.dic
dictionary named 'cif_core.dic' version 2.4.2 last updated on
2011-04-26.

Automatic conversion script
Id: cif_fix_values 6909 2019-04-08 15:41:33Z antanas 
;
_cod_original_sg_symbol_H-M P-1
_cod_database_code 7235838

loop_
_symmetry_equiv_pos_as_xyz
'x, y, z'
'-x, -y, -z'

loop_
_atom_site_label
_atom_site_type_symbol
_atom_site_fract_x
_atom_site_fract_y
_atom_site_fract_z
_atom_site_U_iso_or_equiv
_atom_site_adp_type
_atom_site_occupancy
_atom_site_symmetry_multiplicity
_atom_site_calc_flag
_atom_site_refinement_flags
Cr1 Cr 0.783158(19) 0.566500(17) 0.310975(13) 0.01075(4) Uani 1 1 d .
O1 O 0.95082(9) 0.72235(8) 0.36642(6) 0.01267(14) Uani 1 1 d .
O2 O 0.68250(9) 0.68411(8) 0.28676(6) 0.01343(14) Uani 1 1 d .
O3 O 0.86489(9) 0.59899(8) 0.18761(6) 0.01355(14) Uani 1 1 d .
O4 O 0.61826(9) 0.41652(8) 0.24808(6) 0.01335(14) Uani 1 1 d .
O5 O 0.88185(9) 0.44570(8) 0.33350(6) 0.01347(14) Uani 1 1 d .
O6 O 0.70419(9) 0.53979(8) 0.43640(6) 0.01335(14) Uani 1 1 d .
C1 C 0.97668(11) 0.84491(11) 0.35234(8) 0.01175(17) Uani 1 1 d .
C2 C 0.88042(12) 0.89195(11) 0.30916(8) 0.01388(19) Uani 1 1 d .
H2A H 0.9135 0.9845 0.2993 0.017 Uiso 1 1 calc R
C3 C 0.73771(12) 0.81036(11) 0.27958(8) 0.01253(18) Uani 1 1 d .
C4 C 0.79958(12) 0.55806(11) 0.10377(8) 0.01262(18) Uani 1 1 d .
C5 C 0.65563(12) 0.46978(12) 0.08688(8) 0.01483(19) Uani 1 1 d .
H5A H 0.6109 0.4566 0.0237 0.018 Uiso 1 1 calc R
C6 C 0.57500(12) 0.40044(11) 0.15828(8) 0.01242(18) Uani 1 1 d .
C7 C 0.87458(12) 0.37848(11) 0.40501(8) 0.01345(18) Uani 1 1 d .
C8 C 0.79880(14) 0.38350(13) 0.48518(9) 0.0176(2) Uani 1 1 d .
H8A H 0.8018 0.3290 0.5347 0.021 Uiso 1 1 calc R
C9 C 0.71941(12) 0.46287(12) 0.49740(8) 0.01419(19) Uani 1 1 d .
C10 C 1.12421(12) 0.94125(11) 0.38479(8) 0.01246(18) Uani 1 1 d .
C11 C 1.23796(12) 0.90230(12) 0.36775(9) 0.01500(19) Uani 1 1 d .
H11A H 1.2200 0.8152 0.3371 0.018 Uiso 1 1 calc R
C12 C 1.37716(13) 0.99075(13) 0.39552(9) 0.0182(2) Uani 1 1 d .
H12A H 1.4543 0.9648 0.3825 0.022 Uiso 1 1 calc R
C13 C 1.40357(13) 1.11728(13) 0.44236(9) 0.0194(2) Uani 1 1 d .
H13A H 1.4987 1.1773 0.4616 0.023 Uiso 1 1 calc R
C14 C 1.29099(13) 1.15620(12) 0.46104(9) 0.0179(2) Uani 1 1 d .
H14A H 1.3090 1.2420 0.4940 0.021 Uiso 1 1 calc R
C15 C 1.15215(12) 1.06898(12) 0.43129(8) 0.01472(19) Uani 1 1 d .
H15A H 1.0755 1.0964 0.4426 0.018 Uiso 1 1 calc R
C16 C 0.63883(12) 0.86730(11) 0.23648(8) 0.01291(18) Uani 1 1 d .
C17 C 0.68021(13) 1.00350(13) 0.22334(10) 0.0200(2) Uani 1 1 d .
H17A H 0.7747 1.0644 0.2435 0.024 Uiso 1 1 calc R
C18 C 0.58447(14) 1.05071(13) 0.18100(11) 0.0231(3) Uani 1 1 d .
H18A H 0.6137 1.1435 0.1726 0.028 Uiso 1 1 calc R
C19 C 0.44658(13) 0.96283(13) 0.15108(10) 0.0195(2) Uani 1 1 d .
H19A H 0.3814 0.9950 0.1219 0.023 Uiso 1 1 calc R
C20 C 0.40390(13) 0.82720(13) 0.16397(10) 0.0186(2) Uani 1 1 d .
H20A H 0.3093 0.7668 0.1437 0.022 Uiso 1 1 calc R
C21 C 0.49894(12) 0.77964(12) 0.20635(9) 0.0153(2) Uani 1 1 d .
H21A H 0.4688 0.6869 0.2150 0.018 Uiso 1 1 calc R
C22 C 0.88799(12) 0.60616(11) 0.02234(8) 0.01269(18) Uani 1 1 d .
C23 C 1.01976(12) 0.71419(12) 0.04101(9) 0.01508(19) Uani 1 1 d .
H23A H 1.0481 0.7595 0.1041 0.018 Uiso 1 1 calc R
C24 C 1.10914(13) 0.75545(12) -0.03229(9) 0.0168(2) Uani 1 1 d .
H24A H 1.1977 0.8298 -0.0195 0.020 Uiso 1 1 calc R
C25 C 1.06924(13) 0.68816(12) -0.12447(9) 0.0161(2) Uani 1 1 d .
H25A H 1.1320 0.7147 -0.1739 0.019 Uiso 1 1 calc R
C26 C 0.93775(13) 0.58223(13) -0.14421(9) 0.0173(2) Uani 1 1 d .
H26A H 0.9099 0.5372 -0.2074 0.021 Uiso 1 1 calc R
C27 C 0.84695(13) 0.54222(12) -0.07131(9) 0.0158(2) Uani 1 1 d .
H27A H 0.7563 0.4709 -0.0852 0.019 Uiso 1 1 calc R
C28 C 0.42852(12) 0.29673(11) 0.13280(8) 0.01259(18) Uani 1 1 d .
C29 C 0.37628(12) 0.24170(12) 0.03822(8) 0.0157(2) Uani 1 1 d .
H29A H 0.4349 0.2711 -0.0130 0.019 Uiso 1 1 calc R
C30 C 0.23961(13) 0.14461(13) 0.01866(9) 0.0178(2) Uani 1 1 d .
H30A H 0.2052 0.1078 -0.0458 0.021 Uiso 1 1 calc R
C31 C 0.15257(13) 0.10089(13) 0.09323(9) 0.0177(2) Uani 1 1 d .
H31A H 0.0588 0.0346 0.0797 0.021 Uiso 1 1 calc R
C32 C 0.20360(13) 0.15475(13) 0.18749(9) 0.0182(2) Uani 1 1 d .
H32A H 0.1443 0.1255 0.2384 0.022 Uiso 1 1 calc R
C33 C 0.34085(12) 0.25117(12) 0.20741(9) 0.0154(2) Uani 1 1 d .
H33A H 0.3755 0.2865 0.2721 0.019 Uiso 1 1 calc R
C34 C 0.95360(14) 0.28584(12) 0.40177(9) 0.0171(2) Uani 1 1 d .
H34A H 1.0040 0.2946 0.3431 0.026 Uiso 1 1 calc R
H34B H 0.8858 0.1928 0.4019 0.026 Uiso 1 1 calc R
H34C H 1.0224 0.3098 0.4582 0.026 Uiso 1 1 calc R
C35 C 0.64665(15) 0.46326(15) 0.58835(9) 0.0213(2) Uani 1 1 d .
H35A H 0.6960 0.5493 0.6277 0.032 Uiso 1 1 calc R
H35B H 0.6490 0.3899 0.6244 0.032 Uiso 1 1 calc R
H35C H 0.5475 0.4508 0.5722 0.032 Uiso 1 1 calc R

loop_
_atom_site_aniso_label
_atom_site_aniso_U_11
_atom_site_aniso_U_22
_atom_site_aniso_U_33
_atom_site_aniso_U_23
_atom_site_aniso_U_13
_atom_site_aniso_U_12
Cr1 0.01078(8) 0.01022(7) 0.01099(8) 0.00173(5) -0.00002(5) 0.00375(6)
O1 0.0128(3) 0.0111(3) 0.0134(3) 0.0014(3) -0.0014(3) 0.0041(3)
O2 0.0123(3) 0.0114(3) 0.0164(4) 0.0031(3) 0.0000(3) 0.0042(3)
O3 0.0135(4) 0.0149(3) 0.0114(3) 0.0018(3) -0.0001(3) 0.0046(3)
O4 0.0135(4) 0.0123(3) 0.0121(3) 0.0019(3) -0.0010(3) 0.0028(3)
O5 0.0151(4) 0.0142(3) 0.0124(3) 0.0023(3) 0.0011(3) 0.0071(3)
O6 0.0140(4) 0.0134(3) 0.0133(3) 0.0025(3) 0.0017(3) 0.0057(3)
C1 0.0118(4) 0.0121(4) 0.0109(4) 0.0013(3) 0.0008(3) 0.0041(3)
C2 0.0124(4) 0.0122(4) 0.0168(5) 0.0031(4) -0.0004(4) 0.0044(4)
C3 0.0135(4) 0.0139(4) 0.0112(4) 0.0027(3) 0.0011(3) 0.0062(4)
C4 0.0125(4) 0.0126(4) 0.0132(4) 0.0023(3) 0.0009(3) 0.0051(4)
C5 0.0130(5) 0.0168(5) 0.0128(4) 0.0031(4) 0.0002(3) 0.0035(4)
C6 0.0126(4) 0.0115(4) 0.0134(4) 0.0014(3) 0.0005(3) 0.0049(3)
C7 0.0140(5) 0.0119(4) 0.0140(5) 0.0010(4) -0.0023(3) 0.0050(4)
C8 0.0221(6) 0.0193(5) 0.0152(5) 0.0065(4) 0.0041(4) 0.0110(4)
C9 0.0141(5) 0.0147(4) 0.0132(5) 0.0023(4) 0.0018(3) 0.0047(4)
C10 0.0116(4) 0.0128(4) 0.0124(4) 0.0027(3) 0.0004(3) 0.0039(3)
C11 0.0136(5) 0.0154(5) 0.0163(5) 0.0019(4) 0.0005(4) 0.0059(4)
C12 0.0123(5) 0.0210(5) 0.0215(5) 0.0033(4) 0.0005(4) 0.0066(4)
C13 0.0139(5) 0.0192(5) 0.0208(6) 0.0023(4) -0.0020(4) 0.0020(4)
C14 0.0183(5) 0.0143(5) 0.0173(5) 0.0001(4) -0.0008(4) 0.0028(4)
C15 0.0140(5) 0.0140(4) 0.0157(5) 0.0010(4) 0.0009(4) 0.0051(4)
C16 0.0122(4) 0.0135(4) 0.0142(5) 0.0035(4) 0.0014(3) 0.0059(4)
C17 0.0136(5) 0.0147(5) 0.0312(7) 0.0057(4) -0.0026(4) 0.0047(4)
C18 0.0178(5) 0.0165(5) 0.0359(7) 0.0092(5) -0.0017(5) 0.0069(4)
C19 0.0171(5) 0.0198(5) 0.0241(6) 0.0045(4) -0.0024(4) 0.0100(4)
C20 0.0145(5) 0.0181(5) 0.0225(6) 0.0007(4) -0.0038(4) 0.0065(4)
C21 0.0144(5) 0.0146(5) 0.0169(5) 0.0013(4) -0.0010(4) 0.0059(4)
C22 0.0124(4) 0.0133(4) 0.0129(4) 0.0033(3) 0.0016(3) 0.0051(4)
C23 0.0125(5) 0.0164(5) 0.0145(5) 0.0025(4) 0.0003(4) 0.0034(4)
C24 0.0136(5) 0.0179(5) 0.0166(5) 0.0048(4) 0.0019(4) 0.0029(4)
C25 0.0155(5) 0.0172(5) 0.0158(5) 0.0050(4) 0.0036(4) 0.0057(4)
C26 0.0189(5) 0.0175(5) 0.0137(5) 0.0015(4) 0.0035(4) 0.0049(4)
C27 0.0148(5) 0.0149(5) 0.0152(5) 0.0013(4) 0.0022(4) 0.0030(4)
C28 0.0116(4) 0.0124(4) 0.0135(4) 0.0020(3) -0.0001(3) 0.0043(3)
C29 0.0141(5) 0.0180(5) 0.0129(5) 0.0019(4) 0.0006(4) 0.0038(4)
C30 0.0157(5) 0.0191(5) 0.0156(5) 0.0006(4) -0.0022(4) 0.0038(4)
C31 0.0119(5) 0.0180(5) 0.0205(5) 0.0035(4) -0.0008(4) 0.0027(4)
C32 0.0137(5) 0.0204(5) 0.0174(5) 0.0041(4) 0.0023(4) 0.0025(4)
C33 0.0143(5) 0.0165(5) 0.0138(5) 0.0020(4) 0.0012(4) 0.0039(4)
C34 0.0213(5) 0.0173(5) 0.0166(5) 0.0019(4) -0.0003(4) 0.0118(4)
C35 0.0244(6) 0.0278(6) 0.0161(5) 0.0068(5) 0.0081(4) 0.0133(5)

loop_
_atom_type_symbol
_atom_type_description
_atom_type_scat_dispersion_real
_atom_type_scat_dispersion_imag
_atom_type_scat_source
C C 0.0033 0.0016 'International Tables Vol C Tables 4.2.6.8 and 6.1.1.4'
H H 0.0000 0.0000 'International Tables Vol C Tables 4.2.6.8 and 6.1.1.4'
O O 0.0106 0.0060 'International Tables Vol C Tables 4.2.6.8 and 6.1.1.4'
Cr Cr 0.3209 0.6236 'International Tables Vol C Tables 4.2.6.8 and 6.1.1.4'

loop_
_geom_angle_atom_site_label_1
_geom_angle_atom_site_label_2
_geom_angle_atom_site_label_3
_geom_angle
O4 Cr1 O3 90.11(4)
O4 Cr1 O2 88.28(4)
O3 Cr1 O2 89.66(4)
O4 Cr1 O1 176.35(4)
O3 Cr1 O1 86.60(4)
O2 Cr1 O1 90.12(3)
O4 Cr1 O6 91.47(4)
O3 Cr1 O6 178.21(4)
O2 Cr1 O6 89.55(4)
O1 Cr1 O6 91.79(4)
O4 Cr1 O5 90.69(4)
O3 Cr1 O5 90.02(4)
O2 Cr1 O5 178.93(4)
O1 Cr1 O5 90.89(4)
O6 Cr1 O5 90.79(4)
C1 O1 Cr1 125.30(7)
C3 O2 Cr1 127.09(7)
C4 O3 Cr1 127.22(7)
C6 O4 Cr1 125.51(7)
C7 O5 Cr1 127.15(8)
C9 O6 Cr1 127.46(8)
O1 C1 C2 125.71(10)
O1 C1 C10 114.81(9)
C2 C1 C10 119.47(10)
C1 C2 C3 123.81(10)
O2 C3 C2 123.66(10)
O2 C3 C16 115.00(10)
C2 C3 C16 121.33(10)
O3 C4 C5 123.84(10)
O3 C4 C22 115.28(10)
C5 C4 C22 120.84(10)
C6 C5 C4 123.46(10)
O4 C6 C5 124.86(10)
O4 C6 C28 114.73(10)
C5 C6 C28 120.40(10)
O5 C7 C8 125.26(11)
O5 C7 C34 116.59(10)
C8 C7 C34 118.15(10)
C9 C8 C7 124.52(11)
O6 C9 C8 124.70(11)
O6 C9 C35 115.70(10)
C8 C9 C35 119.59(11)
C15 C10 C11 119.24(10)
C15 C10 C1 122.03(10)
C11 C10 C1 118.73(10)
C12 C11 C10 120.18(11)
C11 C12 C13 120.05(11)
C12 C13 C14 120.21(11)
C15 C14 C13 119.72(11)
C14 C15 C10 120.58(11)
C17 C16 C21 118.58(10)
C17 C16 C3 123.08(10)
C21 C16 C3 118.33(10)
C18 C17 C16 120.69(11)
C19 C18 C17 120.15(12)
C18 C19 C20 119.75(11)
C21 C20 C19 120.31(11)
C20 C21 C16 120.51(11)
C27 C22 C23 119.05(10)
C27 C22 C4 121.95(10)
C23 C22 C4 118.91(10)
C24 C23 C22 120.27(11)
C23 C24 C25 120.15(11)
C26 C25 C24 120.07(11)
C25 C26 C27 119.87(11)
C26 C27 C22 120.53(11)
C29 C28 C33 118.87(10)
C29 C28 C6 122.91(10)
C33 C28 C6 118.21(10)
C30 C29 C28 120.53(11)
C29 C30 C31 120.22(11)
C32 C31 C30 119.69(11)
C33 C32 C31 120.24(11)
C32 C33 C28 120.45(11)

loop_
_geom_bond_atom_site_label_1
_geom_bond_atom_site_label_2
_geom_bond_distance
Cr1 O4 1.9471(8)
Cr1 O3 1.9497(9)
Cr1 O2 1.9525(8)
Cr1 O1 1.9594(8)
Cr1 O6 1.9605(9)
Cr1 O5 1.9626(8)
O1 C1 1.2823(13)
O2 C3 1.2776(14)
O3 C4 1.2790(13)
O4 C6 1.2878(13)
O5 C7 1.2704(14)
O6 C9 1.2810(14)
C1 C2 1.3993(16)
C1 C10 1.4901(15)
C2 C3 1.4048(16)
C3 C16 1.4937(15)
C4 C5 1.4086(16)
C4 C22 1.4869(16)
C5 C6 1.3997(16)
C6 C28 1.4918(15)
C7 C8 1.4000(17)
C7 C34 1.5049(16)
C8 C9 1.3924(17)
C9 C35 1.5026(17)
C10 C15 1.3983(16)
C10 C11 1.3996(16)
C11 C12 1.3908(17)
C12 C13 1.3918(19)
C13 C14 1.3926(19)
C14 C15 1.3897(16)
C16 C17 1.3991(16)
C16 C21 1.4000(16)
C17 C18 1.3911(18)
C18 C19 1.3849(18)
C19 C20 1.3914(18)
C20 C21 1.3880(17)
C22 C27 1.3987(16)
C22 C23 1.4002(16)
C23 C24 1.3890(17)
C24 C25 1.3916(17)
C25 C26 1.3895(17)
C26 C27 1.3911(17)
C28 C29 1.3993(16)
C28 C33 1.4008(16)
C29 C30 1.3864(16)
C30 C31 1.3937(18)
C31 C32 1.3905(18)
C32 C33 1.3885(17)
